data_4332052
loop_
_publ_author_name
'Gong, Yun'
'Tang, Wang'
'Hou, Wenbin'
'Zha, Zhongyong'
'Hu, Changwen'

_publ_section_title
;
 Transformation from a Low-Dimensional Framework to a High-Dimensional
 Architecture Based on Different Metal Ions:&#x00A0; Syntheses,
 Structures, and Photoluminescences
;
_journal_issue 13
_journal_name_full 'Inorganic Chemistry'
_journal_page_first 4987
_journal_page_last 4995
_journal_paper_doi 10.1021/ic052095h
_journal_volume 45
_journal_year 2006
_chemical_formula_sum 'C3 H9 N O8 P2 Zn'
_chemical_formula_weight 314.42
_chemical_name_systematic
; 
 ? 
;
_space_group_IT_number 14
_symmetry_cell_setting monoclinic
_symmetry_space_group_name_Hall '-P 2ybc'
_symmetry_space_group_name_H-M 'P 1 21/c 1'
_atom_sites_solution_hydrogens geom
_atom_sites_solution_primary direct
_atom_sites_solution_secondary difmap
_audit_creation_method SHELXL-97
_cell_angle_alpha 90.00
_cell_angle_beta 104.530(2)
_cell_angle_gamma 90.00
_cell_formula_units_Z 4
_cell_length_a 9.2565(13)
_cell_length_b 10.2110(14)
_cell_length_c 10.1356(14)
_cell_measurement_temperature 298(2)
_cell_volume 927.4(2)
_computing_structure_refinement 'SHELXL-97 (Sheldrick, 1997)'
_computing_structure_solution 'SHELXS-97 (Sheldrick, 1990)'
_diffrn_ambient_temperature 298(2)
_diffrn_detector_area_resol_mean 9
_diffrn_measured_fraction_theta_full 0.974
_diffrn_measured_fraction_theta_max 0.974
_diffrn_measurement_device_type 'Nonius KappaCCD diffractometer'
_diffrn_measurement_method CCD
_diffrn_radiation_monochromator graphite
_diffrn_radiation_source 'fine-focus sealed tube'
_diffrn_radiation_type MoK\a
_diffrn_radiation_wavelength 0.71073
_diffrn_reflns_av_R_equivalents 0.0301
_diffrn_reflns_av_sigmaI/netI 0.0359
_diffrn_reflns_limit_h_max 7
_diffrn_reflns_limit_h_min -12
_diffrn_reflns_limit_k_max 13
_diffrn_reflns_limit_k_min -12
_diffrn_reflns_limit_l_max 13
_diffrn_reflns_limit_l_min -13
_diffrn_reflns_number 5895
_diffrn_reflns_theta_full 28.30
_diffrn_reflns_theta_max 28.30
_diffrn_reflns_theta_min 2.27
_diffrn_standards_decay_% none
_diffrn_standards_interval_count 0
_diffrn_standards_number 0
_exptl_absorpt_coefficient_mu 3.019
_exptl_absorpt_correction_T_max 0.470
_exptl_absorpt_correction_T_min 0.311
_exptl_absorpt_correction_type multi-scan
_exptl_absorpt_process_details '(blessing, 1995, 1997)'
_exptl_crystal_colour colorless
_exptl_crystal_density_diffrn 2.252
_exptl_crystal_density_method 'not measured'
_exptl_crystal_description plate
_exptl_crystal_F_000 632
_exptl_crystal_size_max 0.40
_exptl_crystal_size_mid 0.38
_exptl_crystal_size_min 0.25
_refine_diff_density_max 0.537
_refine_diff_density_min -0.368
_refine_diff_density_rms 0.099
_refine_ls_extinction_method none
_refine_ls_goodness_of_fit_ref 1.049
_refine_ls_hydrogen_treatment mixed
_refine_ls_matrix_type full
_refine_ls_number_parameters 144
_refine_ls_number_reflns 2246
_refine_ls_number_restraints 0
_refine_ls_restrained_S_all 1.049
_refine_ls_R_factor_all 0.0326
_refine_ls_R_factor_gt 0.0274
_refine_ls_shift/su_max 0.000
_refine_ls_shift/su_mean 0.000
_refine_ls_structure_factor_coef Fsqd
_refine_ls_weighting_details 'calc w=1/[\s^2^(Fo^2^)+(0.0392P)^2^+0.5590P] where P=(Fo^2^+2Fc^2^)/3'
_refine_ls_weighting_scheme calc
_refine_ls_wR_factor_gt 0.0706
_refine_ls_wR_factor_ref 0.0744
_reflns_number_gt 1991
_reflns_number_total 2246
_reflns_threshold_expression >2sigma(I)
_cod_data_source_file ic052095hsup5.cif
_cod_data_source_block 050825a
_cod_original_sg_symbol_H-M P2(1)/c
_cod_database_code 4332052

loop_
_symmetry_equiv_pos_as_xyz
'x, y, z'
'-x, y+1/2, -z+1/2'
'-x, -y, -z'
'x, -y-1/2, z-1/2'

loop_
_atom_site_label
_atom_site_type_symbol
_atom_site_fract_x
_atom_site_fract_y
_atom_site_fract_z
_atom_site_U_iso_or_equiv
_atom_site_adp_type
_atom_site_occupancy
_atom_site_symmetry_multiplicity
_atom_site_calc_flag
_atom_site_refinement_flags
Zn1 Zn 0.11464(3) 0.16457(2) 0.61994(2) 0.01813(10) Uani 1 1 d .
N1 N 0.2423(2) -0.17741(19) 0.0598(2) 0.0243(4) Uani 1 1 d .
H1A H 0.3270 -0.2192 0.0974 0.036 Uiso 1 1 calc R
H1B H 0.2356 -0.1646 -0.0284 0.036 Uiso 1 1 calc R
H1C H 0.1653 -0.2253 0.0693 0.036 Uiso 1 1 calc R
O1 O 0.31431(18) 0.25574(15) 0.20170(16) 0.0213(3) Uani 1 1 d .
O2 O 0.3371(2) 0.29920(18) 0.4442(2) 0.0280(4) Uani 1 1 d .
O3 O 0.51658(19) 0.13885(17) 0.37660(18) 0.0261(4) Uani 1 1 d .
O4 O 0.00365(18) 0.18535(15) 0.17781(15) 0.0192(3) Uani 1 1 d .
O5 O 0.01091(18) 0.18293(16) 0.42846(16) 0.0209(3) Uani 1 1 d .
O6 O -0.06005(18) -0.01944(15) 0.28215(16) 0.0222(3) Uani 1 1 d .
O7 O 0.2589(2) 0.02779(17) 0.50030(16) 0.0202(3) Uani 1 1 d .
O8 O 0.6346(4) 0.0898(3) 0.1518(3) 0.0806(10) Uani 1 1 d .
P1 P 0.36026(6) 0.19116(5) 0.34112(6) 0.01608(13) Uani 1 1 d .
P2 P 0.03242(6) 0.10447(5) 0.30699(5) 0.01399(13) Uani 1 1 d .
C1 C 0.2322(2) 0.0563(2) 0.3558(2) 0.0158(4) Uani 1 1 d .
C2 C 0.2628(3) -0.0674(2) 0.2801(2) 0.0205(4) Uani 1 1 d .
H2A H 0.3647 -0.0953 0.3192 0.025 Uiso 1 1 calc R
H2B H 0.1974 -0.1368 0.2953 0.025 Uiso 1 1 calc R
C3 C 0.2409(3) -0.0496(2) 0.1280(2) 0.0298(6) Uani 1 1 d .
H3A H 0.1465 -0.0060 0.0903 0.036 Uiso 1 1 calc R
H3B H 0.3199 0.0053 0.1113 0.036 Uiso 1 1 calc R
H7 H 0.323(3) -0.009(3) 0.525(3) 0.013(7) Uiso 1 1 d .
H2 H 0.361(4) 0.279(4) 0.512(4) 0.046(11) Uiso 1 1 d .

loop_
_atom_site_aniso_label
_atom_site_aniso_U_11
_atom_site_aniso_U_22
_atom_site_aniso_U_33
_atom_site_aniso_U_23
_atom_site_aniso_U_13
_atom_site_aniso_U_12
Zn1 0.02208(16) 0.01704(15) 0.01476(14) -0.00041(8) 0.00368(11) -0.00204(9)
N1 0.0270(11) 0.0246(10) 0.0228(10) -0.0069(7) 0.0088(9) -0.0013(8)
O1 0.0214(8) 0.0232(8) 0.0207(7) 0.0066(6) 0.0080(6) 0.0027(6)
O2 0.0393(11) 0.0227(9) 0.0243(9) -0.0059(7) 0.0126(8) -0.0040(8)
O3 0.0174(8) 0.0307(9) 0.0295(9) 0.0064(7) 0.0049(7) 0.0023(7)
O4 0.0228(8) 0.0181(7) 0.0160(7) 0.0050(6) 0.0035(6) -0.0012(6)
O5 0.0216(8) 0.0263(8) 0.0148(7) -0.0035(6) 0.0045(6) 0.0070(6)
O6 0.0252(8) 0.0182(8) 0.0233(8) 0.0022(6) 0.0063(7) -0.0050(6)
O7 0.0219(9) 0.0251(8) 0.0138(7) 0.0053(6) 0.0047(6) 0.0072(7)
O8 0.110(3) 0.077(2) 0.0749(18) 0.0237(16) 0.0606(18) 0.0325(18)
P1 0.0162(3) 0.0172(3) 0.0155(3) 0.00123(19) 0.0051(2) 0.0005(2)
P2 0.0161(3) 0.0143(3) 0.0120(2) 0.00068(17) 0.0044(2) 0.00058(19)
C1 0.0192(10) 0.0171(10) 0.0119(9) 0.0008(7) 0.0054(8) 0.0007(8)
C2 0.0249(11) 0.0171(10) 0.0213(10) 0.0008(8) 0.0092(9) 0.0034(8)
C3 0.0506(16) 0.0204(11) 0.0215(11) -0.0025(9) 0.0150(11) 0.0017(11)

loop_
_atom_type_symbol
_atom_type_description
_atom_type_scat_dispersion_real
_atom_type_scat_dispersion_imag
_atom_type_scat_source
C C 0.0033 0.0016 'International Tables Vol C Tables 4.2.6.8 and 6.1.1.4'
H H 0.0000 0.0000 'International Tables Vol C Tables 4.2.6.8 and 6.1.1.4'
O O 0.0106 0.0060 'International Tables Vol C Tables 4.2.6.8 and 6.1.1.4'
Zn Zn 0.2839 1.4301 'International Tables Vol C Tables 4.2.6.8 and 6.1.1.4'
N N 0.0061 0.0033 'International Tables Vol C Tables 4.2.6.8 and 6.1.1.4'
P P 0.1023 0.0942 'International Tables Vol C Tables 4.2.6.8 and 6.1.1.4'

loop_
_geom_angle_atom_site_label_1
_geom_angle_atom_site_label_2
_geom_angle_atom_site_label_3
_geom_angle
_geom_angle_site_symmetry_1
_geom_angle_site_symmetry_3
O6 Zn1 O5 117.49(7) 3_556 .
O6 Zn1 O1 115.83(7) 3_556 4_566
O5 Zn1 O1 123.20(7) . 4_566
O6 Zn1 O4 102.55(7) 3_556 4_566
O5 Zn1 O4 93.27(6) . 4_566
O1 Zn1 O4 93.19(7) 4_566 4_566
O6 Zn1 O7 93.58(6) 3_556 .
O5 Zn1 O7 75.85(6) . .
O1 Zn1 O7 82.84(6) 4_566 .
O4 Zn1 O7 163.47(6) 4_566 .
P1 O1 Zn1 125.16(10) . 4_565
P2 O4 Zn1 132.49(10) . 4_565
P2 O5 Zn1 128.56(10) . .
P2 O6 Zn1 140.41(10) . 3_556
C1 O7 Zn1 114.11(12) . .
O3 P1 O1 113.93(10) . .
O3 P1 O2 112.04(11) . .
O1 P1 O2 105.10(10) . .
O3 P1 C1 108.38(10) . .
O1 P1 C1 111.27(9) . .
O2 P1 C1 105.83(10) . .
O6 P2 O4 110.05(9) . .
O6 P2 O5 113.02(9) . .
O4 P2 O5 112.44(9) . .
O6 P2 C1 107.87(9) . .
O4 P2 C1 108.81(9) . .
O5 P2 C1 104.32(9) . .
O7 C1 C2 109.41(17) . .
O7 C1 P1 106.28(14) . .
C2 C1 P1 111.63(15) . .
O7 C1 P2 103.19(14) . .
C2 C1 P2 112.34(15) . .
P1 C1 P2 113.41(11) . .
C3 C2 C1 114.51(18) . .
N1 C3 C2 110.9(2) . .

loop_
_geom_bond_atom_site_label_1
_geom_bond_atom_site_label_2
_geom_bond_distance
_geom_bond_site_symmetry_2
Zn1 O6 1.9204(16) 3_556
Zn1 O5 1.9465(16) .
Zn1 O1 1.9991(16) 4_566
Zn1 O4 2.0126(16) 4_566
Zn1 O7 2.4528(17) .
N1 C3 1.478(3) .
O1 P1 1.5202(16) .
O1 Zn1 1.9991(16) 4_565
O2 P1 1.5702(18) .
O3 P1 1.4991(18) .
O4 P2 1.5140(15) .
O4 Zn1 2.0126(16) 4_565
O5 P2 1.5233(16) .
O6 P2 1.5128(16) .
O6 Zn1 1.9204(16) 3_556
O7 C1 1.452(2) .
P1 C1 1.848(2) .
P2 C1 1.857(2) .
C1 C2 1.541(3) .
C2 C3 1.514(3) .
